data_4300585
_journal_name_full 'Inorganic Chemistry'
_journal_year 2006
_chemical_formula_sum 'C34 H32 Cl2 F12 N6 O P2 Ru'
_chemical_formula_weight 1002.57
_space_group_IT_number 14
_symmetry_cell_setting monoclinic
_symmetry_space_group_name_Hall '-P 2ybc'
_symmetry_space_group_name_H-M 'P 1 21/c 1'
_cell_angle_alpha 90.00
_cell_angle_beta 102.80(2)
_cell_angle_gamma 90.00
_cell_formula_units_Z 4
_cell_length_a 18.573(4)
_cell_length_b 13.7036(18)
_cell_length_c 16.916(4)
_cell_measurement_temperature 299(2)
_cell_volume 4198.4(15)
_diffrn_ambient_temperature 299(2)
_exptl_crystal_density_diffrn 1.586
_cod_original_sg_symbol_H-M 'P 21/c'
_cod_database_code 4300585

loop_
_symmetry_equiv_pos_as_xyz
'x, y, z'
'-x, y+1/2, -z+1/2'
'-x, -y, -z'
'x, -y-1/2, z-1/2'

loop_
_atom_site_label
_atom_site_type_symbol
_atom_site_fract_x
_atom_site_fract_y
_atom_site_fract_z
_atom_site_U_iso_or_equiv
_atom_site_adp_type
_atom_site_occupancy
_atom_site_symmetry_multiplicity
_atom_site_calc_flag
_atom_site_refinement_flags
_atom_site_disorder_assembly
_atom_site_disorder_group
Ru1 Ru 0.24431(13) 0.40640(16) 1.02032(15) 0.0581(9) Uani 1 1 d . . .
N1 N 0.2954(17) 0.2949(19) 1.0872(17) 0.073(8) Uani 1 1 d . . .
O1 O 0.405(4) 0.014(4) 0.848(3) 0.26(3) Uani 1 1 d . . .
C1 C 0.352(2) 0.297(3) 1.142(3) 0.101(13) Uani 1 1 d . . .
H1 H 0.3711 0.3582 1.1568 0.122 Uiso 1 1 calc R . .
N2 N 0.1758(16) 0.290(2) 0.9759(17) 0.083(8) Uani 1 1 d . . .
C2 C 0.392(2) 0.216(3) 1.187(3) 0.122(15) Uani 1 1 d . . .
H2 H 0.4369 0.2240 1.2230 0.147 Uiso 1 1 calc R . .
C3 C 0.359(4) 0.132(4) 1.172(4) 0.17(3) Uani 1 1 d . . .
H3 H 0.3789 0.0781 1.2031 0.204 Uiso 1 1 calc R . .
C4 C 0.298(3) 0.119(3) 1.113(4) 0.13(2) Uani 1 1 d . . .
H4 H 0.2779 0.0569 1.1001 0.152 Uiso 1 1 calc R . .
N3 N 0.1904(14) 0.4433(19) 1.1105(15) 0.077(7) Uani 1 1 d . . .
N4 N 0.3116(13) 0.5136(15) 1.0777(13) 0.054(6) Uani 1 1 d . . .
N5 N 0.1899(12) 0.5115(17) 0.9406(18) 0.068(7) Uani 1 1 d . . .
C5 C 0.264(3) 0.205(3) 1.071(3) 0.093(12) Uani 1 1 d . . .
C6 C 0.199(3) 0.206(3) 1.008(3) 0.098(13) Uani 1 1 d . . .
N6 N 0.2934(16) 0.3868(15) 0.9218(16) 0.088(9) Uani 1 1 d . . .
H6 H 0.3315 0.4302 0.9316 0.106 Uiso 1 1 calc R . .
C7 C 0.157(3) 0.121(4) 0.981(3) 0.15(2) Uani 1 1 d . . .
H7 H 0.1723 0.0609 1.0024 0.186 Uiso 1 1 calc R . .
C8 C 0.094(4) 0.128(5) 0.924(4) 0.20(4) Uani 1 1 d . . .
H8 H 0.0656 0.0725 0.9081 0.241 Uiso 1 1 calc R . .
C9 C 0.072(4) 0.214(6) 0.889(2) 0.28(5) Uani 1 1 d . . .
H9 H 0.0315 0.2175 0.8462 0.332 Uiso 1 1 calc R . .
C10 C 0.110(2) 0.300(4) 0.918(2) 0.14(2) Uani 1 1 d . . .
H10 H 0.0923 0.3611 0.8997 0.174 Uiso 1 1 calc R . .
C11 C 0.1337(17) 0.400(2) 1.1319(18) 0.080(9) Uani 1 1 d . . .
H11 H 0.1154 0.3442 1.1030 0.096 Uiso 1 1 calc R . .
C12 C 0.100(3) 0.427(3) 1.190(3) 0.137(18) Uani 1 1 d . . .
H12 H 0.0624 0.3916 1.2036 0.165 Uiso 1 1 calc R . .
C13 C 0.126(2) 0.511(4) 1.226(3) 0.126(16) Uani 1 1 d . . .
H13 H 0.0985 0.5389 1.2608 0.151 Uiso 1 1 calc R . .
C14 C 0.190(2) 0.562(3) 1.217(2) 0.107(13) Uani 1 1 d . . .
H14 H 0.2077 0.6154 1.2492 0.129 Uiso 1 1 calc R . .
C15 C 0.2247(17) 0.526(2) 1.1559(18) 0.070(8) Uani 1 1 d . . .
C16 C 0.2924(15) 0.5601(18) 1.1379(16) 0.054(7) Uani 1 1 d . . .
C17 C 0.332(2) 0.640(3) 1.177(2) 0.102(12) Uani 1 1 d . . .
H17 H 0.3149 0.6726 1.2176 0.123 Uiso 1 1 calc R . .
C18 C 0.394(2) 0.668(3) 1.155(2) 0.125(17) Uani 1 1 d . . .
H18 H 0.4179 0.7255 1.1758 0.150 Uiso 1 1 calc R . .
C19 C 0.4201(18) 0.613(3) 1.104(2) 0.092(11) Uani 1 1 d . . .
H19 H 0.4669 0.6240 1.0944 0.110 Uiso 1 1 calc R . .
C20 C 0.3757(18) 0.535(2) 1.0627(18) 0.076(9) Uani 1 1 d . . .
H20 H 0.3929 0.4985 1.0244 0.091 Uiso 1 1 calc R . .
C21 C 0.1471(19) 0.579(3) 0.959(2) 0.107(13) Uani 1 1 d . . .
H21 H 0.1382 0.5780 1.0113 0.128 Uiso 1 1 calc R . .
C22 C 0.114(2) 0.651(3) 0.908(3) 0.134(17) Uani 1 1 d . . .
H22 H 0.0831 0.6965 0.9229 0.161 Uiso 1 1 calc R . .
C23 C 0.130(3) 0.651(3) 0.830(3) 0.123(17) Uani 1 1 d . . .
H23 H 0.1108 0.6998 0.7929 0.147 Uiso 1 1 calc R . .
C24 C 0.171(2) 0.587(3) 0.812(2) 0.115(15) Uani 1 1 d . . .
H24 H 0.1805 0.5875 0.7600 0.138 Uiso 1 1 calc R . .
C25 C 0.2015(17) 0.516(2) 0.865(2) 0.070(9) Uani 1 1 d . . .
C26 C 0.241(2) 0.428(3) 0.8429(19) 0.111(14) Uani 1 1 d . . .
H26A H 0.2694 0.4465 0.8036 0.134 Uiso 1 1 calc R . .
H26B H 0.2052 0.3791 0.8188 0.134 Uiso 1 1 calc R . .
C27 C 0.329(3) 0.295(3) 0.908(3) 0.108(15) Uani 1 1 d . . .
C28 C 0.399(3) 0.275(4) 0.944(3) 0.119(15) Uani 1 1 d . . .
H28 H 0.4288 0.3216 0.9753 0.142 Uiso 1 1 calc R . .
C29 C 0.425(3) 0.181(4) 0.932(4) 0.17(3) Uani 1 1 d . . .
H29 H 0.4718 0.1622 0.9586 0.203 Uiso 1 1 calc R . .
C30 C 0.379(4) 0.118(3) 0.881(4) 0.15(3) Uani 1 1 d . . .
C31 C 0.308(3) 0.153(5) 0.842(4) 0.18(2) Uani 1 1 d . . .
H31 H 0.2781 0.1129 0.8038 0.211 Uiso 1 1 calc R . .
C32 C 0.285(3) 0.230(3) 0.855(2) 0.131(18) Uani 1 1 d . . .
H32 H 0.2368 0.2480 0.8291 0.158 Uiso 1 1 calc R . .
C33 C 0.465(3) 0.017(5) 0.894(4) 0.26(5) Uani 1 1 d . . .
H33A H 0.4717 0.0791 0.9201 0.307 Uiso 1 1 calc R . .
H33B H 0.5026 0.0065 0.8643 0.307 Uiso 1 1 calc R . .
H33C H 0.4675 -0.0336 0.9339 0.307 Uiso 1 1 calc R . .
C41 C 0.311(4) 0.847(8) 0.963(6) 0.24(5) Uani 0.50 1 d PDU . .
Cl41 Cl 0.239(2) 0.881(2) 0.917(2) 0.220(12) Uani 0.50 1 d PDU . .
Cl42 Cl 0.3621(18) 0.888(2) 1.034(2) 0.216(14) Uani 0.50 1 d PDU . .
C51 C 0.191(2) 0.845(2) 1.099(3) 0.180(12) Uani 0.25 1 d PDU . .
Cl51 Cl 0.231(4) 0.842(4) 1.035(4) 0.227(17) Uani 0.25 1 d PDU . .
Cl52 Cl 0.114(3) 0.819(4) 1.094(5) 0.32(4) Uani 0.25 1 d PDU . .
C52 C 0.114(3) 0.819(4) 1.094(5) 0.32(4) Uani 0.25 1 d PDU . .
Cl53 Cl 0.191(2) 0.845(2) 1.099(3) 0.180(12) Uani 0.25 1 d PDU . .
Cl54 Cl 0.078(2) 0.726(3) 1.102(3) 0.126(13) Uani 0.25 1 d PDU . .
P1 P 0.4147(6) 0.6149(7) 0.8404(6) 0.096(3) Uani 1 1 d . . .
F1 F 0.4085(15) 0.4995(16) 0.8438(18) 0.173(11) Uani 1 1 d . . .
F2 F 0.4770(15) 0.601(2) 0.7941(18) 0.188(12) Uani 1 1 d . . .
F3 F 0.4224(16) 0.7260(15) 0.8359(16) 0.175(11) Uani 1 1 d . . .
F4 F 0.3534(12) 0.6205(19) 0.8897(15) 0.147(9) Uani 1 1 d . . .
F5 F 0.4737(13) 0.612(2) 0.9207(15) 0.191(13) Uani 1 1 d . . .
F6 F 0.3553(16) 0.610(2) 0.7608(16) 0.207(14) Uani 1 1 d . . .
P2 P 0.0420(5) 0.1232(7) 1.1616(6) 0.082(3) Uani 1 1 d D . .
F7 F 0.020(2) 0.2082(18) 1.2013(15) 0.259(19) Uani 1 1 d D . .
F8 F 0.0517(14) 0.063(2) 1.2331(14) 0.222(16) Uani 1 1 d D . .
F9 F 0.039(2) 0.0474(18) 1.1018(17) 0.27(2) Uani 1 1 d D . .
F10 F 0.0438(12) 0.2007(14) 1.1019(13) 0.148(9) Uani 1 1 d D . .
F11 F 0.1191(9) 0.130(3) 1.1878(18) 0.30(3) Uani 1 1 d D . .
F12 F -0.0373(9) 0.1059(19) 1.1323(15) 0.164(10) Uani 1 1 d D . .

loop_
_atom_site_aniso_label
_atom_site_aniso_U_11
_atom_site_aniso_U_22
_atom_site_aniso_U_33
_atom_site_aniso_U_23
_atom_site_aniso_U_13
_atom_site_aniso_U_12
Ru1 0.0699(15) 0.0509(13) 0.0542(14) -0.0009(13) 0.0149(11) -0.0069(14)
N1 0.11(2) 0.061(18) 0.07(2) -0.001(15) 0.051(17) 0.011(17)
O1 0.38(7) 0.23(5) 0.17(4) -0.08(4) 0.07(4) -0.16(6)
C1 0.14(4) 0.07(2) 0.11(3) 0.03(2) 0.05(3) 0.03(2)
N2 0.11(2) 0.070(19) 0.08(2) -0.022(16) 0.045(19) -0.036(17)
C2 0.10(3) 0.13(4) 0.14(4) 0.07(3) 0.04(3) 0.04(3)
C3 0.19(6) 0.12(5) 0.24(8) 0.07(5) 0.14(6) 0.00(5)
C4 0.16(4) 0.06(3) 0.20(6) -0.01(3) 0.13(4) 0.00(3)
N3 0.076(17) 0.085(18) 0.079(19) -0.006(15) 0.039(15) 0.031(15)
N4 0.059(15) 0.065(15) 0.040(14) 0.005(12) 0.015(12) -0.009(12)
N5 0.036(13) 0.064(16) 0.10(2) -0.004(16) 0.009(14) 0.000(12)
C5 0.17(4) 0.06(2) 0.08(3) 0.01(2) 0.08(3) 0.02(3)
C6 0.15(4) 0.06(2) 0.11(3) -0.02(3) 0.09(3) -0.03(3)
N6 0.14(2) 0.029(13) 0.11(2) -0.009(13) 0.06(2) -0.012(13)
C7 0.24(6) 0.13(4) 0.12(4) -0.07(3) 0.10(4) -0.12(4)
C8 0.30(8) 0.19(6) 0.15(6) -0.08(5) 0.14(6) -0.21(6)
C9 0.34(8) 0.42(10) 0.05(3) 0.01(4) 0.00(4) -0.35(9)
C10 0.09(3) 0.26(6) 0.07(3) 0.00(3) -0.01(2) -0.11(3)
C11 0.09(2) 0.10(2) 0.06(2) -0.01(2) 0.043(18) -0.03(2)
C12 0.17(4) 0.11(4) 0.15(4) -0.02(3) 0.08(4) -0.05(3)
C13 0.12(3) 0.14(4) 0.14(4) 0.06(3) 0.09(3) 0.02(3)
C14 0.15(4) 0.10(3) 0.09(3) 0.02(2) 0.07(3) 0.04(3)
C15 0.09(2) 0.07(2) 0.06(2) -0.003(17) 0.026(18) 0.015(18)
C16 0.070(19) 0.057(17) 0.034(16) -0.026(13) 0.012(14) -0.001(14)
C17 0.14(4) 0.09(3) 0.07(2) -0.03(2) 0.01(2) 0.02(3)
C18 0.13(4) 0.13(3) 0.13(4) -0.09(3) 0.08(3) -0.06(3)
C19 0.08(2) 0.10(3) 0.10(3) 0.03(2) 0.03(2) -0.01(2)
C20 0.07(2) 0.08(2) 0.07(2) -0.032(18) -0.009(18) -0.012(18)
C21 0.08(2) 0.16(4) 0.07(2) 0.02(3) -0.01(2) 0.04(3)
C22 0.13(4) 0.13(4) 0.12(4) 0.00(3) -0.03(3) 0.05(3)
C23 0.20(5) 0.07(3) 0.09(3) 0.02(2) 0.00(3) 0.02(3)
C24 0.15(4) 0.08(3) 0.09(3) 0.03(3) -0.03(3) -0.01(3)
C25 0.06(2) 0.08(2) 0.08(3) 0.00(2) 0.024(19) -0.009(17)
C26 0.11(3) 0.18(4) 0.041(19) 0.03(2) 0.00(2) -0.02(3)
C27 0.15(4) 0.07(3) 0.13(4) -0.04(3) 0.10(3) -0.06(3)
C28 0.12(4) 0.12(4) 0.12(4) 0.01(3) 0.05(3) -0.03(3)
C29 0.17(5) 0.09(4) 0.27(7) 0.08(4) 0.11(5) 0.05(4)
C30 0.25(7) 0.03(2) 0.23(6) -0.03(3) 0.19(6) -0.01(3)
C31 0.17(5) 0.17(6) 0.20(6) -0.04(5) 0.07(5) 0.02(5)
C32 0.23(5) 0.10(3) 0.08(3) 0.00(3) 0.05(3) 0.07(4)
C33 0.22(7) 0.21(7) 0.27(9) 0.15(7) -0.09(6) 0.00(6)
C41 0.23(2) 0.33(14) 0.15(4) -0.08(7) 0.03(2) 0.09(5)
Cl41 0.23(3) 0.19(3) 0.22(2) 0.01(2) 0.00(2) 0.03(3)
Cl42 0.198(18) 0.19(3) 0.25(4) -0.08(3) 0.02(2) 0.04(2)
C51 0.156(16) 0.10(2) 0.29(3) 0.02(3) 0.06(3) 0.07(2)
Cl51 0.32(2) 0.10(4) 0.28(3) -0.03(3) 0.13(3) -0.08(4)
Cl52 0.25(3) 0.29(5) 0.44(10) -0.13(7) 0.13(5) -0.14(6)
C52 0.25(3) 0.29(5) 0.44(10) -0.13(7) 0.13(5) -0.14(6)
Cl53 0.156(16) 0.10(2) 0.29(3) 0.02(3) 0.06(3) 0.07(2)
Cl54 0.13(3) 0.14(3) 0.13(3) 0.00(3) 0.07(3) 0.079(19)
P1 0.103(8) 0.091(8) 0.086(7) 0.016(6) 0.005(7) -0.016(6)
F1 0.21(3) 0.081(16) 0.23(3) 0.022(17) 0.05(2) -0.020(16)
F2 0.18(2) 0.23(3) 0.19(3) -0.01(2) 0.11(2) -0.04(2)
F3 0.27(3) 0.070(14) 0.20(3) -0.008(15) 0.07(2) -0.030(17)
F4 0.110(16) 0.18(2) 0.15(2) 0.012(18) 0.030(16) 0.005(16)
F5 0.14(2) 0.29(4) 0.12(2) 0.04(2) -0.035(17) -0.06(2)
F6 0.19(3) 0.27(4) 0.12(2) 0.01(2) -0.05(2) -0.02(2)
P2 0.079(7) 0.084(7) 0.085(7) 0.012(6) 0.018(5) 0.004(5)
F7 0.42(6) 0.22(3) 0.15(3) -0.03(3) 0.10(3) 0.10(4)
F8 0.19(3) 0.29(4) 0.19(3) 0.17(3) 0.07(2) 0.09(3)
F9 0.37(6) 0.19(3) 0.31(5) -0.13(3) 0.19(4) -0.10(3)
F10 0.16(2) 0.129(18) 0.17(2) 0.049(18) 0.068(18) -0.009(16)
F11 0.065(15) 0.48(6) 0.32(4) 0.28(5) 0.00(2) -0.01(2)
F12 0.107(17) 0.19(3) 0.19(3) 0.02(2) 0.031(18) -0.052(18)

loop_
_geom_bond_atom_site_label_1
_geom_bond_atom_site_label_2
_geom_bond_distance
_geom_bond_site_symmetry_2
_geom_bond_publ_flag
Ru1 N1 2.01(3) . ?
Ru1 N4 2.03(2) . ?
Ru1 N3 2.06(2) . ?
Ru1 N2 2.08(2) . ?
Ru1 N5 2.08(2) . ?
Ru1 N6 2.09(3) . ?
N1 C1 1.24(4) . ?
N1 C5 1.37(4) . ?
O1 C33 1.21(6) . ?
O1 C30 1.64(6) . ?
C1 C2 1.44(4) . ?
C1 H1 0.9300 . ?
N2 C6 1.30(4) . ?
N2 C10 1.39(4) . ?
C2 C3 1.31(6) . ?
C2 H2 0.9300 . ?
C3 C4 1.35(7) . ?
C3 H3 0.9300 . ?
C4 C5 1.44(5) . ?
C4 H4 0.9300 . ?
N3 C11 1.33(3) . ?
N3 C15 1.44(4) . ?
N4 C20 1.30(3) . ?
N4 C16 1.32(3) . ?
N5 C21 1.30(4) . ?
N5 C25 1.34(4) . ?
C5 C6 1.42(5) . ?
C6 C7 1.42(5) . ?
N6 C27 1.46(4) . ?
N6 C26 1.58(4) . ?
N6 H6 0.9100 . ?
C7 C8 1.33(8) . ?
C7 H7 0.9300 . ?
C8 C9 1.34(10) . ?
C8 H8 0.9300 . ?
C9 C10 1.40(6) . ?
C9 H9 0.9300 . ?
C10 H10 0.9300 . ?
C11 C12 1.32(5) . ?
C11 H11 0.9300 . ?
C12 C13 1.34(5) . ?
C12 H12 0.9300 . ?
C13 C14 1.41(5) . ?
C13 H13 0.9300 . ?
C14 C15 1.43(4) . ?
C14 H14 0.9300 . ?
C15 C16 1.43(4) . ?
C16 C17 1.39(4) . ?
C17 C18 1.35(5) . ?
C17 H17 0.9300 . ?
C18 C19 1.33(4) . ?
C18 H18 0.9300 . ?
C19 C20 1.43(4) . ?
C19 H19 0.9300 . ?
C20 H20 0.9300 . ?
C21 C22 1.37(5) . ?
C21 H21 0.9300 . ?
C22 C23 1.41(6) . ?
C22 H22 0.9300 . ?
C23 C24 1.24(5) . ?
C23 H23 0.9300 . ?
C24 C25 1.37(4) . ?
C24 H24 0.9300 . ?
C25 C26 1.49(5) . ?
C26 H26A 0.9700 . ?
C26 H26B 0.9700 . ?
C27 C28 1.33(5) . ?
C27 C32 1.40(5) . ?
C28 C29 1.41(6) . ?
C28 H28 0.9300 . ?
C29 C30 1.38(7) . ?
C29 H29 0.9300 . ?
C30 C31 1.42(7) . ?
C31 C32 1.18(6) . ?
C31 H31 0.9300 . ?
C32 H32 0.9300 . ?
C33 H33A 0.9600 . ?
C33 H33B 0.9600 . ?
C33 H33C 0.9600 . ?
C41 Cl42 1.46(3) . ?
C41 Cl41 1.46(3) . ?
C51 Cl51 1.45(3) . ?
C51 Cl52 1.46(3) . ?
C52 Cl53 1.46(3) . ?
C52 Cl54 1.46(3) . ?
P1 F3 1.53(2) . ?
P1 F6 1.54(2) . ?
P1 F2 1.55(3) . ?
P1 F5 1.55(2) . ?
P1 F4 1.56(2) . ?
P1 F1 1.59(2) . ?
P2 F11 1.405(15) . ?
P2 F9 1.443(16) . ?
P2 F8 1.443(15) . ?
P2 F7 1.451(16) . ?
P2 F12 1.465(15) . ?
P2 F10 1.471(15) . ?
F9 F12 1.80(3) . ?
